data_4002648
loop_
_publ_author_name
'Lee, Seok J.'
'Doussot, Celine'
'Baux, Anthony'
'Liu, Lujia'
'Jameson, Geoffrey B.'
'Richardson, Christopher'
'Pak, Joshua J.'
'Trousselet, Fabien'
'Coudert, Fran\,cois-Xavier'
'Telfer, Shane G.'

_publ_section_title
;
 Multicomponent Metal--Organic Frameworks as Defect-Tolerant Materials
;
_journal_issue 1
_journal_name_full 'Chemistry of Materials'
_journal_page_first 368
_journal_paper_doi 10.1021/acs.chemmater.5b04306
_journal_volume 28
_journal_year 2016
_chemical_formula_sum 'C35.75 H25.8 N3.28 O8 Zn2'
_chemical_formula_weight 760.07
_space_group_crystal_system trigonal
_space_group_IT_number 148
_space_group_name_Hall '-R 3'
_space_group_name_H-M_alt 'R -3 :H'
_symmetry_space_group_name_Hall '-R 3'
_symmetry_space_group_name_H-M 'R -3 :H'
_atom_sites_solution_hydrogens geom
_audit_creation_method SHELXL-2014/7
_cell_angle_alpha 90
_cell_angle_beta 90
_cell_angle_gamma 120
_cell_formula_units_Z 18
_cell_length_a 32.8817(5)
_cell_length_b 32.8817(5)
_cell_length_c 40.272(3)
_cell_measurement_reflns_used 13394
_cell_measurement_temperature 173(2)
_cell_measurement_theta_max 72
_cell_measurement_theta_min 7.5
_cell_volume 37709(3)
_computing_cell_refinement 'FSProcess in Process-Auto (Rigaku, 1998)'
_computing_data_collection 'CrystalClear (Rigaku, 2005)'
_computing_data_reduction 'FSProcess in Process-Auto (Rigaku, 1998)'
_computing_structure_refinement 'SHELXL-97 (Sheldrick, 1997)'
_computing_structure_solution 'SHELXS97 (Sheldrick, 2008)'
_diffrn_ambient_temperature 173(2)
_diffrn_detector 'Image plate'
_diffrn_detector_area_resol_mean 10
_diffrn_measured_fraction_theta_full 0.995
_diffrn_measured_fraction_theta_max 0.980
_diffrn_measurement_device_type 'Rigaku Spider'
_diffrn_measurement_method \w-scans
_diffrn_radiation_monochromator 'Rigaku VariMax-HF Confocal Optical System'
_diffrn_radiation_type CuK\a
_diffrn_radiation_wavelength 1.54178
_diffrn_reflns_av_R_equivalents 0.0770
_diffrn_reflns_av_unetI/netI 0.1124
_diffrn_reflns_laue_measured_fraction_full 0.995
_diffrn_reflns_laue_measured_fraction_max 0.980
_diffrn_reflns_limit_h_max 32
_diffrn_reflns_limit_h_min -38
_diffrn_reflns_limit_k_max 40
_diffrn_reflns_limit_k_min -23
_diffrn_reflns_limit_l_max 46
_diffrn_reflns_limit_l_min -49
_diffrn_reflns_number 55046
_diffrn_reflns_point_group_measured_fraction_full 0.995
_diffrn_reflns_point_group_measured_fraction_max 0.980
_diffrn_reflns_theta_full 67.679
_diffrn_reflns_theta_max 72.127
_diffrn_reflns_theta_min 6.595
_diffrn_source 'Rigaku MM007 rotating anode'
_exptl_absorpt_coefficient_mu 0.900
_exptl_absorpt_correction_T_max 1.0
_exptl_absorpt_correction_T_min 0.802
_exptl_absorpt_correction_type multi-scan
_exptl_absorpt_process_details '(ABSCOR; Higashi, 1995)'
_exptl_crystal_colour colourless
_exptl_crystal_density_diffrn 0.609
_exptl_crystal_density_meas ?
_exptl_crystal_description prism
_exptl_crystal_F_000 7080
_exptl_crystal_size_max 0.30
_exptl_crystal_size_mid 0.25
_exptl_crystal_size_min 0.15
_refine_diff_density_max 0.901
_refine_diff_density_min -0.463
_refine_diff_density_rms 0.142
_refine_ls_extinction_method none
_refine_ls_goodness_of_fit_ref 1.128
_refine_ls_hydrogen_treatment constr
_refine_ls_matrix_type full
_refine_ls_number_parameters 430
_refine_ls_number_reflns 15704
_refine_ls_number_restraints 18
_refine_ls_restrained_S_all 1.128
_refine_ls_R_factor_all 0.0931
_refine_ls_R_factor_gt 0.0775
_refine_ls_shift/su_max 0.001
_refine_ls_shift/su_mean 0.000
_refine_ls_structure_factor_coef Fsqd
_refine_ls_weighting_details 'w=1/[\s^2^(Fo^2^)+(0.1425P)^2^] where P=(Fo^2^+2Fc^2^)/3'
_refine_ls_weighting_scheme calc
_refine_ls_wR_factor_gt 0.2572
_refine_ls_wR_factor_ref 0.2665
_reflns_Friedel_coverage 0.000
_reflns_number_gt 10470
_reflns_number_total 15704
_reflns_threshold_expression 'I > 2\s(I)'
_cod_data_source_file cm5b04306_si_001.cif
_cod_data_source_block MUF-32K1440h
_cod_depositor_comments
;
The following automatic conversions were performed:

'_exptl_crystal_density_meas' value 'not measured' was changed to '?'
- the value is perceived as not measured.

Automatic conversion script
Id: cif_fix_values 4268 2015-11-12 08:31:59Z antanas 

 Adding full bibliography for 4002645--4002648.cif.
;
_cod_original_formula_sum 'C35.75 H25.80 N3.28 O8 Zn2'
_cod_database_code 4002648
_shelx_shelxl_version_number 2014/7
_shelx_space_group_comment
;
The symmetry employed for this shelxl refinement is uniquely defined
by the following loop, which should always be used as a source of
symmetry information in preference to the above space-group names.
They are only intended as comments.
;

loop_
_space_group_symop_operation_xyz
'x, y, z'
'-y, x-y, z'
'-x+y, -x, z'
'x+2/3, y+1/3, z+1/3'
'-y+2/3, x-y+1/3, z+1/3'
'-x+y+2/3, -x+1/3, z+1/3'
'x+1/3, y+2/3, z+2/3'
'-y+1/3, x-y+2/3, z+2/3'
'-x+y+1/3, -x+2/3, z+2/3'
'-x, -y, -z'
'y, -x+y, -z'
'x-y, x, -z'
'-x+2/3, -y+1/3, -z+1/3'
'y+2/3, -x+y+1/3, -z+1/3'
'x-y+2/3, x+1/3, -z+1/3'
'-x+1/3, -y+2/3, -z+2/3'
'y+1/3, -x+y+2/3, -z+2/3'
'x-y+1/3, x+2/3, -z+2/3'

loop_
_atom_site_label
_atom_site_type_symbol
_atom_site_fract_x
_atom_site_fract_y
_atom_site_fract_z
_atom_site_U_iso_or_equiv
_atom_site_adp_type
_atom_site_occupancy
_atom_site_site_symmetry_order
_atom_site_calc_flag
_atom_site_refinement_flags_posn
_atom_site_refinement_flags_adp
_atom_site_refinement_flags_occupancy
Zn1 Zn 0.32415(2) 0.41209(3) 0.41210(2) 0.0305(2) Uani 1 1 d . . .
Zn2 Zn 0.40451(2) 0.45226(3) 0.45223(2) 0.0289(2) Uani 1 1 d D . .
N1 N 0.1830(2) 0.3660(3) 0.59143(15) 0.075(2) Uani 1 1 d . . .
N30 N 0.3333 0.6667 0.4412(4) 0.077(4) Uani 1 3 d S T P
O1 O 0.29212(17) 0.3974(3) 0.45627(12) 0.091(2) Uani 1 1 d . . .
O2 O 0.35397(14) 0.42775(17) 0.48929(10) 0.0419(10) Uani 1 1 d . . .
O8 O 0.37267(17) 0.4351(3) 0.37588(11) 0.091(2) Uani 1 1 d . . .
O9 O 0.43683(14) 0.46755(18) 0.40627(10) 0.0423(10) Uani 1 1 d . . .
O15 O 0.39592(17) 0.38575(16) 0.44716(11) 0.0423(12) Uani 1 1 d . . .
O16 O 0.3332(2) 0.3562(2) 0.41536(19) 0.095(3) Uani 1 1 d . . .
O30 O 0.39474(16) 0.50965(16) 0.44823(11) 0.0424(12) Uani 1 1 d . . .
O31 O 0.3317(2) 0.4762(2) 0.41679(19) 0.094(3) Uani 1 1 d . . .
C1 C 0.3109(2) 0.4083(3) 0.48373(16) 0.0443(16) Uani 1 1 d . . .
C2 C 0.2783(2) 0.3967(3) 0.51269(17) 0.0489(19) Uani 1 1 d . . .
C3 C 0.2947(2) 0.4110(3) 0.54524(17) 0.053(2) Uani 1 1 d . . .
H3 H 0.3275 0.4270 0.5495 0.063 Uiso 1 1 calc R U .
C4 C 0.2643(3) 0.4021(3) 0.57060(19) 0.063(2) Uani 1 1 d . . .
H4 H 0.2760 0.4126 0.5924 0.075 Uiso 1 1 calc R U .
C5 C 0.2159(3) 0.3776(3) 0.56488(17) 0.058(2) Uani 1 1 d . . .
C6 C 0.1991(3) 0.3631(3) 0.53359(18) 0.065(3) Uani 1 1 d . . .
H6 H 0.1662 0.3471 0.5297 0.078 Uiso 1 1 calc R U .
C7 C 0.2293(2) 0.3714(3) 0.50776(18) 0.064(2) Uani 1 1 d . . .
H7 H 0.2172 0.3600 0.4862 0.077 Uiso 1 1 calc R U .
C8 C 0.4153(2) 0.4547(3) 0.37934(15) 0.0435(16) Uani 1 1 d . . .
C9 C 0.4430(2) 0.4636(3) 0.34789(15) 0.0475(18) Uani 1 1 d . . .
C10 C 0.4202(3) 0.4533(3) 0.31720(17) 0.064(2) Uani 1 1 d . . .
H10 H 0.3875 0.4424 0.3164 0.077 Uiso 1 1 calc R U .
C11 C 0.4444(3) 0.4587(3) 0.28809(18) 0.064(3) Uani 1 1 d . . .
H11 H 0.4283 0.4501 0.2675 0.077 Uiso 1 1 calc R U .
C12 C 0.4915(3) 0.4762(3) 0.28916(16) 0.058(2) Uani 1 1 d . . .
C13 C 0.5159(3) 0.4880(3) 0.31929(17) 0.063(2) Uani 1 1 d . . .
H13 H 0.5488 0.4998 0.3197 0.076 Uiso 1 1 calc R U .
C14 C 0.4918(2) 0.4822(2) 0.34808(16) 0.0524(19) Uani 1 1 d . . .
H14 H 0.5083 0.4910 0.3686 0.063 Uiso 1 1 calc R U .
C15 C 0.3651(3) 0.3543(2) 0.42957(18) 0.0443(17) Uani 1 1 d . . .
C16 C 0.3657(3) 0.3093(3) 0.42515(18) 0.0492(19) Uani 1 1 d . . .
C17 C 0.3294(3) 0.2719(3) 0.4078(2) 0.067(3) Uani 1 1 d . . .
H17 H 0.3036 0.2746 0.3999 0.080 Uiso 1 1 calc R U .
C18 C 0.3306(3) 0.2313(3) 0.4020(2) 0.064(2) Uani 1 1 d . . .
H18 H 0.3061 0.2064 0.3897 0.076 Uiso 1 1 calc R U .
C19 C 0.3669(3) 0.2267(3) 0.41380(17) 0.058(2) Uani 1 1 d . . .
C20 C 0.4035(3) 0.2629(3) 0.4318(2) 0.065(2) Uani 1 1 d . . .
H20 H 0.4288 0.2594 0.4398 0.078 Uiso 1 1 calc R U .
C21 C 0.4025(3) 0.3035(2) 0.43755(18) 0.0525(19) Uani 1 1 d . . .
H21 H 0.4270 0.3280 0.4501 0.063 Uiso 1 1 calc R U .
C30 C 0.3608(3) 0.5087(3) 0.43339(19) 0.0451(18) Uani 1 1 d . . .
C31 C 0.3555(2) 0.5513(3) 0.4356(2) 0.0491(19) Uani 1 1 d . . .
C32 C 0.3840(3) 0.5898(3) 0.4558(2) 0.052(2) Uani 1 1 d . . .
H32 H 0.4090 0.5900 0.4678 0.062 Uiso 1 1 calc R U .
C33 C 0.3767(3) 0.6272(3) 0.4584(2) 0.063(2) Uani 1 1 d . . .
H33 H 0.3960 0.6529 0.4725 0.075 Uiso 1 1 calc R U .
C34 C 0.3405(2) 0.6270(2) 0.4402(2) 0.057(2) Uani 1 1 d . . .
C35 C 0.3129(3) 0.5904(3) 0.4199(2) 0.064(2) Uani 1 1 d . . .
H35 H 0.2885 0.5908 0.4076 0.077 Uiso 1 1 calc R U .
C36 C 0.3200(3) 0.5530(3) 0.4171(2) 0.067(3) Uani 1 1 d . . .
H36 H 0.3009 0.5279 0.4026 0.081 Uiso 1 1 calc R U .
N40 N 0.26691(13) 0.38340(19) 0.38369(11) 0.0455(18) Uani 0.949(12) 1 d G . P
C40 C 0.22970(19) 0.3907(2) 0.39096(14) 0.117(5) Uani 0.949(12) 1 d G . P
H40 H 0.2315 0.4092 0.4096 0.140 Uiso 0.949(12) 1 calc R U P
C41 C 0.18990(17) 0.3708(3) 0.37098(16) 0.112(5) Uani 0.949(12) 1 d G . P
H41 H 0.1645 0.3757 0.3760 0.134 Uiso 0.949(12) 1 calc R U P
C42 C 0.18730(16) 0.3436(3) 0.34374(14) 0.062(3) Uani 0.949(12) 1 d G . P
C43 C 0.2245(2) 0.3364(3) 0.33646(15) 0.110(5) Uani 0.949(12) 1 d G . P
H43 H 0.2227 0.3178 0.3178 0.132 Uiso 0.949(12) 1 calc R U P
C44 C 0.26431(17) 0.3563(3) 0.35644(15) 0.117(6) Uani 0.949(12) 1 d G . P
H44 H 0.2897 0.3513 0.3515 0.140 Uiso 0.949(12) 1 calc R U P
N50 N 0.46235(15) 0.48117(17) 0.48103(11) 0.0294(10) Uani 1 1 d D . .
C61 C 0.5052(4) 0.5127(5) 0.4641(3) 0.0688(19) Uiso 0.5 1 d D . P
H61A H 0.5099 0.4954 0.4458 0.083 Uiso 0.5 1 calc R U P
H61B H 0.5017 0.5383 0.4541 0.083 Uiso 0.5 1 calc R U P
C71 C 0.4724(5) 0.4478(5) 0.4969(4) 0.0688(19) Uiso 0.5 1 d D . P
H71A H 0.4450 0.4262 0.5106 0.083 Uiso 0.5 1 calc R U P
H71B H 0.4764 0.4288 0.4795 0.083 Uiso 0.5 1 calc R U P
C81 C 0.4611(5) 0.5088(5) 0.5078(3) 0.0688(19) Uiso 0.5 1 d D . P
H81A H 0.4333 0.4888 0.5217 0.083 Uiso 0.5 1 calc R U P
H81B H 0.4568 0.5343 0.4985 0.083 Uiso 0.5 1 calc R U P
C62 C 0.4975(5) 0.4706(6) 0.4713(4) 0.0688(19) Uiso 0.5 1 d D . P
H62C H 0.5071 0.4817 0.4482 0.083 Uiso 0.5 1 calc R U P
H62D H 0.4837 0.4360 0.4713 0.083 Uiso 0.5 1 calc R U P
C72 C 0.4538(5) 0.4668(6) 0.5154(3) 0.0688(19) Uiso 0.5 1 d D . P
H72C H 0.4310 0.4752 0.5246 0.083 Uiso 0.5 1 calc R U P
H72D H 0.4391 0.4322 0.5164 0.083 Uiso 0.5 1 calc R U P
C82 C 0.4868(5) 0.5317(4) 0.4825(4) 0.0688(19) Uiso 0.5 1 d D . P
H82C H 0.4962 0.5442 0.4597 0.083 Uiso 0.5 1 calc R U P
H82D H 0.4649 0.5417 0.4908 0.083 Uiso 0.5 1 calc R U P

loop_
_atom_site_aniso_label
_atom_site_aniso_U_11
_atom_site_aniso_U_22
_atom_site_aniso_U_33
_atom_site_aniso_U_23
_atom_site_aniso_U_13
_atom_site_aniso_U_12
Zn1 0.0244(4) 0.0344(5) 0.0321(4) -0.0071(4) -0.0072(3) 0.0142(4)
Zn2 0.0227(4) 0.0330(5) 0.0307(4) -0.0068(4) -0.0068(3) 0.0136(4)
N1 0.060(5) 0.147(7) 0.048(4) 0.041(4) 0.022(3) 0.075(5)
N30 0.030(4) 0.030(4) 0.171(13) 0.000 0.000 0.0148(18)
O1 0.034(3) 0.173(7) 0.031(3) 0.007(4) 0.006(2) 0.024(4)
O2 0.031(2) 0.052(3) 0.039(2) -0.001(2) 0.0006(18) 0.018(2)
O8 0.031(3) 0.160(7) 0.031(3) -0.005(4) 0.005(2) 0.009(4)
O9 0.041(2) 0.051(3) 0.032(2) -0.001(2) 0.0029(19) 0.021(3)
O15 0.046(3) 0.035(3) 0.047(3) -0.007(2) -0.010(2) 0.021(2)
O16 0.102(5) 0.047(4) 0.156(6) -0.048(4) -0.090(5) 0.053(4)
O30 0.041(3) 0.039(3) 0.054(3) -0.004(2) -0.006(2) 0.025(2)
O31 0.089(5) 0.043(3) 0.165(7) -0.043(4) -0.085(5) 0.045(3)
C1 0.038(4) 0.059(5) 0.035(3) 0.000(4) -0.002(3) 0.024(4)
C2 0.032(3) 0.068(5) 0.047(4) 0.007(4) 0.004(3) 0.025(4)
C3 0.033(4) 0.086(6) 0.035(4) 0.005(4) 0.000(3) 0.027(4)
C4 0.048(5) 0.112(7) 0.036(4) 0.011(4) 0.004(4) 0.046(5)
C5 0.048(5) 0.109(7) 0.033(4) 0.023(4) 0.016(3) 0.051(5)
C6 0.033(4) 0.111(8) 0.045(4) 0.015(4) 0.005(3) 0.031(4)
C7 0.036(4) 0.104(7) 0.041(4) 0.000(4) 0.001(3) 0.026(5)
C8 0.036(4) 0.057(5) 0.030(3) 0.000(3) -0.003(3) 0.018(4)
C9 0.044(4) 0.052(5) 0.032(3) -0.007(3) -0.003(3) 0.013(4)
C10 0.037(4) 0.092(7) 0.038(4) -0.013(4) -0.002(3) 0.013(4)
C11 0.042(4) 0.083(6) 0.034(4) -0.014(4) 0.000(3) 0.006(4)
C12 0.046(4) 0.058(5) 0.037(4) -0.011(3) 0.016(4) 0.000(4)
C13 0.036(4) 0.076(6) 0.043(4) -0.016(4) 0.008(3) 0.002(4)
C14 0.036(4) 0.065(5) 0.040(4) -0.010(3) 0.000(3) 0.013(4)
C15 0.046(4) 0.039(4) 0.052(4) -0.008(3) -0.012(4) 0.025(4)
C16 0.063(5) 0.039(4) 0.048(4) -0.012(3) -0.016(4) 0.027(4)
C17 0.078(6) 0.048(5) 0.085(6) -0.029(4) -0.045(5) 0.040(5)
C18 0.085(6) 0.042(4) 0.069(5) -0.026(4) -0.044(5) 0.036(5)
C19 0.098(7) 0.046(4) 0.051(4) -0.016(3) -0.031(4) 0.051(5)
C20 0.093(7) 0.056(5) 0.064(5) -0.020(4) -0.039(5) 0.053(5)
C21 0.064(5) 0.047(4) 0.058(4) -0.019(3) -0.029(4) 0.036(4)
C30 0.042(4) 0.039(4) 0.061(5) -0.006(4) -0.010(4) 0.025(4)
C31 0.035(4) 0.040(4) 0.074(5) -0.005(4) -0.011(4) 0.020(3)
C32 0.039(4) 0.039(4) 0.081(6) -0.013(4) -0.021(4) 0.022(4)
C33 0.043(4) 0.038(4) 0.109(7) -0.018(5) -0.020(5) 0.021(4)
C34 0.034(4) 0.028(4) 0.112(7) -0.007(4) -0.005(4) 0.019(3)
C35 0.047(5) 0.041(4) 0.110(7) -0.010(5) -0.031(5) 0.026(4)
C36 0.053(5) 0.048(5) 0.107(7) -0.024(5) -0.037(5) 0.030(4)
N40 0.028(3) 0.052(4) 0.051(4) -0.006(3) -0.011(2) 0.015(3)
C40 0.071(7) 0.190(14) 0.121(9) -0.098(10) -0.052(7) 0.090(9)
C41 0.064(7) 0.181(12) 0.121(9) -0.096(8) -0.056(6) 0.084(8)
C42 0.042(4) 0.084(6) 0.059(5) -0.034(5) -0.031(4) 0.032(5)
C43 0.078(7) 0.170(12) 0.102(8) -0.101(8) -0.052(7) 0.077(8)
C44 0.074(7) 0.197(14) 0.118(9) -0.115(10) -0.066(7) 0.097(9)
N50 0.027(2) 0.032(3) 0.031(2) -0.001(2) 0.0037(19) 0.016(2)

loop_
_atom_type_symbol
_atom_type_description
_atom_type_scat_dispersion_real
_atom_type_scat_dispersion_imag
_atom_type_scat_source
C C 0.0181 0.0091 'International Tables Vol C Tables 4.2.6.8 and 6.1.1.4'
H H 0.0000 0.0000 'International Tables Vol C Tables 4.2.6.8 and 6.1.1.4'
N N 0.0311 0.0180 'International Tables Vol C Tables 4.2.6.8 and 6.1.1.4'
O O 0.0492 0.0322 'International Tables Vol C Tables 4.2.6.8 and 6.1.1.4'
Zn Zn -1.5491 0.6778 'International Tables Vol C Tables 4.2.6.8 and 6.1.1.4'

loop_
_geom_angle_atom_site_label_1
_geom_angle_atom_site_label_2
_geom_angle_atom_site_label_3
_geom_angle
_geom_angle_site_symmetry_1
_geom_angle_site_symmetry_3
N40 Zn1 O1 97.9(2) . .
N40 Zn1 O31 98.2(2) . .
O1 Zn1 O31 86.8(4) . .
N40 Zn1 O16 98.1(2) . .
O1 Zn1 O16 91.2(4) . .
O31 Zn1 O16 163.66(19) . .
N40 Zn1 O8 98.4(2) . .
O1 Zn1 O8 163.70(19) . .
O31 Zn1 O8 90.9(4) . .
O16 Zn1 O8 86.5(4) . .
N40 Zn1 Zn2 179.8(2) . .
O1 Zn1 Zn2 81.92(14) . .
O31 Zn1 Zn2 81.87(16) . .
O16 Zn1 Zn2 81.80(16) . .
O8 Zn1 Zn2 81.78(14) . .
N50 Zn2 O9 98.70(17) . .
N50 Zn2 O15 98.81(19) . .
O9 Zn2 O15 87.17(19) . .
N50 Zn2 O30 98.90(19) . .
O9 Zn2 O30 90.22(19) . .
O15 Zn2 O30 162.29(16) . .
N50 Zn2 O2 98.81(17) . .
O9 Zn2 O2 162.48(16) . .
O15 Zn2 O2 90.06(19) . .
O30 Zn2 O2 87.18(19) . .
N50 Zn2 Zn1 179.91(15) . .
O9 Zn2 Zn1 81.21(12) . .
O15 Zn2 Zn1 81.19(13) . .
O30 Zn2 Zn1 81.11(13) . .
O2 Zn2 Zn1 81.28(11) . .
C5 N1 C19 120.3(6) . 12_556
C5 N1 C12 119.6(6) . 5
C19 N1 C12 119.8(6) 12_556 5
C34 N30 C34 119.92(8) 3_565 2_665
C34 N30 C34 119.92(8) 3_565 .
C34 N30 C34 119.91(8) 2_665 .
C1 O1 Zn1 127.0(5) . .
C1 O2 Zn2 123.6(4) . .
C8 O8 Zn1 126.9(4) . .
C8 O9 Zn2 124.0(4) . .
C15 O15 Zn2 123.9(5) . .
C15 O16 Zn1 126.9(5) . .
C30 O30 Zn2 123.8(5) . .
C30 O31 Zn1 127.1(5) . .
O1 C1 O2 125.9(6) . .
O1 C1 C2 115.7(6) . .
O2 C1 C2 118.4(6) . .
C3 C2 C7 117.6(6) . .
C3 C2 C1 122.2(6) . .
C7 C2 C1 120.1(6) . .
C4 C3 C2 120.9(7) . .
C4 C3 H3 119.6 . .
C2 C3 H3 119.6 . .
C3 C4 C5 120.3(7) . .
C3 C4 H4 119.9 . .
C5 C4 H4 119.9 . .
C6 C5 C4 120.0(7) . .
C6 C5 N1 118.5(7) . .
C4 C5 N1 121.5(7) . .
C5 C6 C7 120.4(7) . .
C5 C6 H6 119.8 . .
C7 C6 H6 119.8 . .
C6 C7 C2 120.8(7) . .
C6 C7 H7 119.6 . .
C2 C7 H7 119.6 . .
O8 C8 O9 125.8(6) . .
O8 C8 C9 115.5(5) . .
O9 C8 C9 118.7(6) . .
C10 C9 C14 118.0(6) . .
C10 C9 C8 119.9(6) . .
C14 C9 C8 122.1(6) . .
C11 C10 C9 121.0(7) . .
C11 C10 H10 119.5 . .
C9 C10 H10 119.5 . .
C12 C11 C10 119.4(7) . .
C12 C11 H11 120.3 . .
C10 C11 H11 120.3 . .
C11 C12 C13 121.4(6) . .
C11 C12 N1 118.3(7) . 9_554
C13 C12 N1 120.3(7) . 9_554
C14 C13 C12 119.1(7) . .
C14 C13 H13 120.5 . .
C12 C13 H13 120.5 . .
C13 C14 C9 121.0(6) . .
C13 C14 H14 119.5 . .
C9 C14 H14 119.5 . .
O16 C15 O15 125.9(7) . .
O16 C15 C16 115.4(7) . .
O15 C15 C16 118.7(7) . .
C17 C16 C21 118.1(7) . .
C17 C16 C15 120.0(7) . .
C21 C16 C15 121.8(6) . .
C18 C17 C16 120.9(8) . .
C18 C17 H17 119.6 . .
C16 C17 H17 119.6 . .
C19 C18 C17 119.9(7) . .
C19 C18 H18 120.0 . .
C17 C18 H18 120.0 . .
C18 C19 C20 121.1(7) . .
C18 C19 N1 118.6(7) . 11_556
C20 C19 N1 120.3(7) . 11_556
C21 C20 C19 119.1(7) . .
C21 C20 H20 120.4 . .
C19 C20 H20 120.4 . .
C20 C21 C16 120.8(7) . .
C20 C21 H21 119.6 . .
C16 C21 H21 119.6 . .
O31 C30 O30 125.8(7) . .
O31 C30 C31 116.3(7) . .
O30 C30 C31 117.9(7) . .
C32 C31 C36 117.8(7) . .
C32 C31 C30 122.7(7) . .
C36 C31 C30 119.5(7) . .
C33 C32 C31 121.2(7) . .
C33 C32 H32 119.4 . .
C31 C32 H32 119.4 . .
C32 C33 C34 119.2(7) . .
C32 C33 H33 120.4 . .
C34 C33 H33 120.4 . .
C35 C34 C33 120.7(7) . .
C35 C34 N30 118.7(8) . .
C33 C34 N30 120.5(7) . .
C34 C35 C36 120.4(7) . .
C34 C35 H35 119.8 . .
C36 C35 H35 119.8 . .
C35 C36 C31 120.7(8) . .
C35 C36 H36 119.7 . .
C31 C36 H36 119.7 . .
C40 N40 C44 120.0 . .
C40 N40 Zn1 120.1(3) . .
C44 N40 Zn1 119.9(3) . .
C41 C40 N40 120.0 . .
C41 C40 H40 120.0 . .
N40 C40 H40 120.0 . .
C40 C41 C42 120.0 . .
C40 C41 H41 120.0 . .
C42 C41 H41 120.0 . .
C41 C42 C43 120.0 . .
C41 C42 C42 120.1(7) . 16
C43 C42 C42 119.9(7) . 16
C44 C43 C42 120.0 . .
C44 C43 H43 120.0 . .
C42 C43 H43 120.0 . .
C43 C44 N40 120.0 . .
C43 C44 H44 120.0 . .
N40 C44 H44 120.0 . .
C62 N50 C81 130.9(9) . .
C62 N50 C61 54.6(8) . .
C81 N50 C61 103.3(8) . .
C62 N50 C82 103.9(9) . .
C81 N50 C82 53.9(8) . .
C61 N50 C82 53.5(8) . .
C62 N50 C72 103.6(9) . .
C81 N50 C72 54.5(9) . .
C61 N50 C72 130.6(9) . .
C82 N50 C72 104.0(9) . .
C62 N50 C71 54.0(8) . .
C81 N50 C71 103.9(9) . .
C61 N50 C71 104.2(9) . .
C82 N50 C71 130.6(9) . .
C72 N50 C71 53.7(8) . .
C62 N50 Zn2 114.7(6) . .
C81 N50 Zn2 114.5(6) . .
C61 N50 Zn2 115.0(6) . .
C82 N50 Zn2 114.8(6) . .
C72 N50 Zn2 114.4(7) . .
C71 N50 Zn2 114.6(7) . .
C72 C61 N50 114.9(10) 10_666 .
C72 C61 C71 42.5(8) 10_666 10_666
N50 C61 C71 90.5(9) . 10_666
C72 C61 H61A 108.5 10_666 .
N50 C61 H61A 108.5 . .
C71 C61 H61A 151.0 10_666 .
C72 C61 H61B 108.5 10_666 .
N50 C61 H61B 108.5 . .
C71 C61 H61B 85.8 10_666 .
H61A C61 H61B 107.5 . .
C82 C71 N50 114.5(11) 10_666 .
C82 C71 C61 42.1(8) 10_666 10_666
N50 C71 C61 90.2(9) . 10_666
C82 C71 C81 42.1(8) 10_666 10_666
N50 C71 C81 89.9(9) . 10_666
C61 C71 C81 70.8(7) 10_666 10_666
C82 C71 H71A 108.6 10_666 .
N50 C71 H71A 108.6 . .
C61 C71 H71A 86.2 10_666 .
C81 C71 H71A 150.7 10_666 .
C82 C71 H71B 108.6 10_666 .
N50 C71 H71B 108.6 . .
C61 C71 H71B 150.7 10_666 .
C81 C71 H71B 86.5 10_666 .
H71A C71 H71B 107.6 . .
N50 C81 C62 114.7(11) . 10_666
N50 C81 C71 90.8(9) . 10_666
C62 C81 C71 42.3(8) 10_666 10_666
N50 C81 C61 90.2(9) . 10_666
C62 C81 C61 42.2(8) 10_666 10_666
C71 C81 C61 71.6(7) 10_666 10_666
N50 C81 H81A 108.6 . .
C62 C81 H81A 108.6 10_666 .
C71 C81 H81A 150.8 10_666 .
C61 C81 H81A 86.2 10_666 .
N50 C81 H81B 108.6 . .
C62 C81 H81B 108.6 10_666 .
C71 C81 H81B 85.6 10_666 .
C61 C81 H81B 150.8 10_666 .
H81A C81 H81B 107.6 . .
N50 C62 C81 114.4(11) . 10_666
N50 C62 C82 90.5(9) . 10_666
C81 C62 C82 41.9(8) 10_666 10_666
N50 C62 C72 90.3(9) . 10_666
C81 C62 C72 42.4(8) 10_666 10_666
C82 C62 C72 71.5(7) 10_666 10_666
N50 C62 H62C 108.7 . .
C81 C62 H62C 108.7 10_666 .
C82 C62 H62C 150.5 10_666 .
C72 C62 H62C 85.8 10_666 .
N50 C62 H62D 108.7 . .
C81 C62 H62D 108.7 10_666 .
C82 C62 H62D 86.1 10_666 .
C72 C62 H62D 151.0 10_666 .
H62C C62 H62D 107.6 . .
C61 C72 N50 114.5(11) 10_666 .
C61 C72 C62 42.2(8) 10_666 10_666
N50 C72 C62 89.8(9) . 10_666
C61 C72 H72C 108.6 10_666 .
N50 C72 H72C 108.6 . .
C62 C72 H72C 86.5 10_666 .
C61 C72 H72D 108.6 10_666 .
N50 C72 H72D 108.6 . .
C62 C72 H72D 150.9 10_666 .
H72C C72 H72D 107.6 . .
C71 C82 N50 114.9(11) 10_666 .
C71 C82 C72 42.5(8) 10_666 10_666
N50 C82 C72 90.3(9) . 10_666
C71 C82 C62 42.0(8) 10_666 10_666
N50 C82 C62 90.1(9) . 10_666
C72 C82 C62 71.0(7) 10_666 10_666
C71 C82 H82C 108.5 10_666 .
N50 C82 H82C 108.5 . .
C72 C82 H82C 85.9 10_666 .
C62 C82 H82C 150.6 10_666 .
C71 C82 H82D 108.5 10_666 .
N50 C82 H82D 108.5 . .
C72 C82 H82D 151.0 10_666 .
C62 C82 H82D 86.8 10_666 .
H82C C82 H82D 107.5 . .

loop_
_geom_bond_atom_site_label_1
_geom_bond_atom_site_label_2
_geom_bond_distance
_geom_bond_site_symmetry_2
Zn1 N40 1.991(3) .
Zn1 O1 1.999(5) .
Zn1 O31 2.005(5) .
Zn1 O16 2.007(5) .
Zn1 O8 2.009(5) .
Zn1 Zn2 2.8014(9) .
Zn2 N50 2.015(4) .
Zn2 O9 2.067(4) .
Zn2 O15 2.070(5) .
Zn2 O30 2.073(5) .
Zn2 O2 2.073(4) .
N1 C5 1.432(9) .
N1 C19 1.436(9) 12_556
N1 C12 1.448(8) 5
N30 C34 1.438(7) 3_565
N30 C34 1.438(7) 2_665
N30 C34 1.438(7) .
O1 C1 1.230(7) .
O2 C1 1.248(7) .
O8 C8 1.222(7) .
O9 C8 1.248(7) .
O15 C15 1.245(8) .
O16 C15 1.224(8) .
O30 C30 1.251(8) .
O31 C30 1.218(9) .
C1 C2 1.500(9) .
C2 C3 1.406(9) .
C2 C7 1.407(9) .
C3 C4 1.354(10) .
C3 H3 0.9500 .
C4 C5 1.398(10) .
C4 H4 0.9500 .
C5 C6 1.363(10) .
C6 C7 1.368(10) .
C6 H6 0.9500 .
C7 H7 0.9500 .
C8 C9 1.502(9) .
C9 C10 1.397(9) .
C9 C14 1.402(9) .
C10 C11 1.378(10) .
C10 H10 0.9500 .
C11 C12 1.355(11) .
C11 H11 0.9500 .
C12 C13 1.399(10) .
C12 N1 1.448(8) 9_554
C13 C14 1.363(9) .
C13 H13 0.9500 .
C14 H14 0.9500 .
C15 C16 1.500(9) .
C16 C17 1.399(10) .
C16 C21 1.409(10) .
C17 C18 1.376(10) .
C17 H17 0.9500 .
C18 C19 1.362(11) .
C18 H18 0.9500 .
C19 C20 1.399(11) .
C19 N1 1.436(9) 11_556
C20 C21 1.371(10) .
C20 H20 0.9500 .
C21 H21 0.9500 .
C30 C31 1.500(9) .
C31 C32 1.398(10) .
C31 C36 1.407(10) .
C32 C33 1.370(10) .
C32 H32 0.9500 .
C33 C34 1.396(10) .
C33 H33 0.9500 .
C34 C35 1.359(10) .
C35 C36 1.367(10) .
C35 H35 0.9500 .
C36 H36 0.9500 .
N40 C40 1.3900 .
N40 C44 1.3900 .
C40 C41 1.3900 .
C40 H40 0.9500 .
C41 C42 1.3900 .
C41 H41 0.9500 .
C42 C43 1.3900 .
C42 C42 1.443(6) 16
C43 C44 1.3900 .
C43 H43 0.9500 .
C44 H44 0.9500 .
N50 C62 1.419(11) .
N50 C81 1.423(11) .
N50 C61 1.436(11) .
N50 C82 1.440(12) .
N50 C72 1.444(12) .
N50 C71 1.444(11) .
C61 C72 1.430(19) 10_666
C61 C71 1.93(2) 10_666
C61 H61A 0.9900 .
C61 H61B 0.9900 .
C71 C82 1.426(19) 10_666
C71 C61 1.93(2) 10_666
C71 C81 1.93(2) 10_666
C71 H71A 0.9900 .
C71 H71B 0.9900 .
C81 C62 1.451(19) 10_666
C81 C71 1.93(2) 10_666
C81 C61 1.95(2) 10_666
C81 H81A 0.9900 .
C81 H81B 0.9900 .
C62 C81 1.451(19) 10_666
C62 C82 1.94(2) 10_666
C62 C72 1.95(2) 10_666
C62 H62C 0.9900 .
C62 H62D 0.9900 .
C72 C61 1.430(19) 10_666
C72 C62 1.95(2) 10_666
C72 H72C 0.9900 .
C72 H72D 0.9900 .
C82 C71 1.426(19) 10_666
C82 C72 1.93(2) 10_666
C82 C62 1.94(2) 10_666
C82 H82C 0.9900 .
C82 H82D 0.9900 .

loop_
_geom_torsion_atom_site_label_1
_geom_torsion_atom_site_label_2
_geom_torsion_atom_site_label_3
_geom_torsion_atom_site_label_4
_geom_torsion
_geom_torsion_site_symmetry_1
_geom_torsion_site_symmetry_4
Zn1 O1 C1 O2 -5.9(15) . .
Zn1 O1 C1 C2 174.3(6) . .
Zn2 O2 C1 O1 6.5(13) . .
Zn2 O2 C1 C2 -173.7(5) . .
O1 C1 C2 C3 -173.9(9) . .
O2 C1 C2 C3 6.3(12) . .
O1 C1 C2 C7 5.0(12) . .
O2 C1 C2 C7 -174.8(8) . .
C7 C2 C3 C4 -2.5(13) . .
C1 C2 C3 C4 176.5(8) . .
C2 C3 C4 C5 1.5(14) . .
C3 C4 C5 C6 -0.9(14) . .
C3 C4 C5 N1 177.4(8) . .
C19 N1 C5 C6 -37.9(13) 12_556 .
C12 N1 C5 C6 135.4(9) 5 .
C19 N1 C5 C4 143.7(9) 12_556 .
C12 N1 C5 C4 -43.0(13) 5 .
C4 C5 C6 C7 1.5(14) . .
N1 C5 C6 C7 -176.9(9) . .
C5 C6 C7 C2 -2.6(15) . .
C3 C2 C7 C6 3.1(14) . .
C1 C2 C7 C6 -175.9(8) . .
Zn1 O8 C8 O9 -6.1(15) . .
Zn1 O8 C8 C9 173.8(6) . .
Zn2 O9 C8 O8 6.5(13) . .
Zn2 O9 C8 C9 -173.4(5) . .
O8 C8 C9 C10 5.5(12) . .
O9 C8 C9 C10 -174.6(8) . .
O8 C8 C9 C14 -174.6(9) . .
O9 C8 C9 C14 5.3(12) . .
C14 C9 C10 C11 3.7(14) . .
C8 C9 C10 C11 -176.4(8) . .
C9 C10 C11 C12 -3.0(15) . .
C10 C11 C12 C13 1.6(14) . .
C10 C11 C12 N1 -177.0(8) . 9_554
C11 C12 C13 C14 -1.0(13) . .
N1 C12 C13 C14 177.6(8) 9_554 .
C12 C13 C14 C9 1.8(13) . .
C10 C9 C14 C13 -3.1(13) . .
C8 C9 C14 C13 177.0(7) . .
Zn1 O16 C15 O15 6.6(14) . .
Zn1 O16 C15 C16 -174.1(6) . .
Zn2 O15 C15 O16 -7.1(12) . .
Zn2 O15 C15 C16 173.7(5) . .
O16 C15 C16 C17 -4.5(12) . .
O15 C15 C16 C17 174.8(8) . .
O16 C15 C16 C21 174.3(8) . .
O15 C15 C16 C21 -6.3(12) . .
C21 C16 C17 C18 -2.3(14) . .
C15 C16 C17 C18 176.6(8) . .
C16 C17 C18 C19 1.5(15) . .
C17 C18 C19 C20 -0.4(15) . .
C17 C18 C19 N1 177.3(8) . 11_556
C18 C19 C20 C21 0.2(14) . .
N1 C19 C20 C21 -177.4(8) 11_556 .
C19 C20 C21 C16 -1.1(13) . .
C17 C16 C21 C20 2.2(13) . .
C15 C16 C21 C20 -176.7(8) . .
Zn1 O31 C30 O30 7.4(14) . .
Zn1 O31 C30 C31 -173.4(6) . .
Zn2 O30 C30 O31 -7.3(12) . .
Zn2 O30 C30 C31 173.6(5) . .
O31 C30 C31 C32 174.9(9) . .
O30 C30 C31 C32 -5.8(12) . .
O31 C30 C31 C36 -4.2(12) . .
O30 C30 C31 C36 175.0(8) . .
C36 C31 C32 C33 2.4(13) . .
C30 C31 C32 C33 -176.8(8) . .
C31 C32 C33 C34 -1.2(13) . .
C32 C33 C34 C35 -0.1(14) . .
C32 C33 C34 N30 -177.1(9) . .
C34 N30 C34 C35 39.1(18) 3_565 .
C34 N30 C34 C35 -135.1(10) 2_665 .
C34 N30 C34 C33 -143.9(9) 3_565 .
C34 N30 C34 C33 41.9(19) 2_665 .
C33 C34 C35 C36 0.2(15) . .
N30 C34 C35 C36 177.1(10) . .
C34 C35 C36 C31 1.1(15) . .
C32 C31 C36 C35 -2.4(14) . .
C30 C31 C36 C35 176.9(8) . .
C44 N40 C40 C41 0.0 . .
Zn1 N40 C40 C41 179.7(4) . .
N40 C40 C41 C42 0.0 . .
C40 C41 C42 C43 0.0 . .
C40 C41 C42 C42 -179.9(12) . 16
C41 C42 C43 C44 0.0 . .
C42 C42 C43 C44 179.9(12) 16 .
C42 C43 C44 N40 0.0 . .
C40 N40 C44 C43 0.0 . .
Zn1 N40 C44 C43 -179.7(4) . .
C62 N50 C61 C72 -76.4(15) . 10_666
C81 N50 C61 C72 54.6(15) . 10_666
C82 N50 C61 C72 76.6(14) . 10_666
C72 N50 C61 C72 0(2) . 10_666
C71 N50 C61 C72 -53.7(15) . 10_666
Zn2 N50 C61 C72 -180.0(11) . 10_666
C62 N50 C61 C71 -112.4(11) . 10_666
C81 N50 C61 C71 18.7(10) . 10_666
C82 N50 C61 C71 40.7(9) . 10_666
C72 N50 C61 C71 -35.6(15) . 10_666
C71 N50 C61 C71 -89.7(9) . 10_666
Zn2 N50 C61 C71 144.1(6) . 10_666
C62 N50 C71 C82 76.9(15) . 10_666
C81 N50 C71 C82 -53.9(16) . 10_666
C61 N50 C71 C82 54.0(16) . 10_666
C82 N50 C71 C82 0(2) . 10_666
C72 N50 C71 C82 -76.4(15) . 10_666
Zn2 N50 C71 C82 -179.6(11) . 10_666
C62 N50 C71 C61 112.4(11) . 10_666
C81 N50 C71 C61 -18.4(11) . 10_666
C61 N50 C71 C61 89.5(9) . 10_666
C82 N50 C71 C61 35.7(15) . 10_666
C72 N50 C71 C61 -40.9(9) . 10_666
Zn2 N50 C71 C61 -144.1(6) . 10_666
C62 N50 C71 C81 41.5(9) . 10_666
C81 N50 C71 C81 -89.2(10) . 10_666
C61 N50 C71 C81 18.6(10) . 10_666
C82 N50 C71 C81 -35.2(15) . 10_666
C72 N50 C71 C81 -111.7(11) . 10_666
Zn2 N50 C71 C81 145.1(5) . 10_666
C62 N50 C81 C62 0(2) . 10_666
C61 N50 C81 C62 -54.7(15) . 10_666
C82 N50 C81 C62 -76.6(15) . 10_666
C72 N50 C81 C62 76.1(15) . 10_666
C71 N50 C81 C62 53.8(16) . 10_666
Zn2 N50 C81 C62 179.6(11) . 10_666
C62 N50 C81 C71 35.7(15) . 10_666
C61 N50 C81 C71 -18.6(10) . 10_666
C82 N50 C81 C71 -40.6(9) . 10_666
C72 N50 C81 C71 112.1(11) . 10_666
C71 N50 C81 C71 89.9(10) . 10_666
Zn2 N50 C81 C71 -144.4(6) . 10_666
C62 N50 C81 C61 -35.9(15) . 10_666
C61 N50 C81 C61 -90.3(9) . 10_666
C82 N50 C81 C61 -112.2(11) . 10_666
C72 N50 C81 C61 40.5(9) . 10_666
C71 N50 C81 C61 18.2(11) . 10_666
Zn2 N50 C81 C61 144.0(5) . 10_666
C81 N50 C62 C81 0(2) . 10_666
C61 N50 C62 C81 76.3(15) . 10_666
C82 N50 C62 C81 54.3(16) . 10_666
C72 N50 C62 C81 -54.2(16) . 10_666
C71 N50 C62 C81 -76.1(15) . 10_666
Zn2 N50 C62 C81 -179.6(11) . 10_666
C81 N50 C62 C82 35.8(15) . 10_666
C61 N50 C62 C82 111.8(11) . 10_666
C82 N50 C62 C82 89.8(10) . 10_666
C72 N50 C62 C82 -18.7(11) . 10_666
C71 N50 C62 C82 -40.6(9) . 10_666
Zn2 N50 C62 C82 -144.1(6) . 10_666
C81 N50 C62 C72 -35.7(15) . 10_666
C61 N50 C62 C72 40.3(8) . 10_666
C82 N50 C62 C72 18.3(11) . 10_666
C72 N50 C62 C72 -90.2(10) . 10_666
C71 N50 C62 C72 -112.1(11) . 10_666
Zn2 N50 C62 C72 144.4(5) . 10_666
C62 N50 C72 C61 54.4(16) . 10_666
C81 N50 C72 C61 -76.4(15) . 10_666
C61 N50 C72 C61 0(2) . 10_666
C82 N50 C72 C61 -54.0(15) . 10_666
C71 N50 C72 C61 76.4(15) . 10_666
Zn2 N50 C72 C61 180.0(10) . 10_666
C62 N50 C72 C62 89.8(10) . 10_666
C81 N50 C72 C62 -41.1(9) . 10_666
C61 N50 C72 C62 35.0(14) . 10_666
C82 N50 C72 C62 -18.6(10) . 10_666
C71 N50 C72 C62 111.8(11) . 10_666
Zn2 N50 C72 C62 -144.7(5) . 10_666
C62 N50 C82 C71 -54.4(16) . 10_666
C81 N50 C82 C71 76.4(15) . 10_666
C61 N50 C82 C71 -76.8(15) . 10_666
C72 N50 C82 C71 53.8(16) . 10_666
C71 N50 C82 C71 0(2) . 10_666
Zn2 N50 C82 C71 179.6(11) . 10_666
C62 N50 C82 C72 -18.5(11) . 10_666
C81 N50 C82 C72 112.3(11) . 10_666
C61 N50 C82 C72 -40.8(9) . 10_666
C72 N50 C82 C72 89.7(10) . 10_666
C71 N50 C82 C72 35.8(15) . 10_666
Zn2 N50 C82 C72 -144.5(6) . 10_666
C62 N50 C82 C62 -89.5(10) . 10_666
C81 N50 C82 C62 41.3(9) . 10_666
C61 N50 C82 C62 -111.9(11) . 10_666
C72 N50 C82 C62 18.7(10) . 10_666
C71 N50 C82 C62 -35.2(15) . 10_666
Zn2 N50 C82 C62 144.5(5) . 10_666
